data_2226503
loop_
_publ_author_name
'Hussain, Abid'
'Shafiq, Zahid'
'Tahir, M. Nawaz'
'Yaqub, Muhammad'

_publ_section_title
;
 <i>N</i>'-[(<i>E</i>)-1-(5-Chloro-2-hydroxyphenyl)ethylidene]pyridine-3-carbohydrazide
 monohydrate
;
_journal_coeditor_code HB5528
_journal_issue 7
_journal_name_full 'Acta Crystallographica Section E'
_journal_page_first o1880
_journal_paper_doi 10.1107/S1600536810025213
_journal_volume 66
_journal_year 2010
_chemical_formula_iupac 'C14 H12 Cl N3 O2, H2 O'
_chemical_formula_moiety 'C14 H12 Cl N3 O2, H2 O'
_chemical_formula_sum 'C14 H14 Cl N3 O3'
_chemical_formula_weight 307.73
_chemical_name_systematic
;
<i>N</i>'-[(<i>E</i>)-1-(5-Chloro-2-hydroxyphenyl)ethylidene]pyridine-3-
carbohydrazide monohydrate
;
_space_group_IT_number 2
_symmetry_cell_setting triclinic
_symmetry_space_group_name_Hall '-P 1'
_symmetry_space_group_name_H-M 'P -1'
_atom_sites_solution_hydrogens geom
_atom_sites_solution_primary direct
_atom_sites_solution_secondary difmap
_audit_creation_method SHELXL-97
_cell_angle_alpha 90.138(2)
_cell_angle_beta 95.8350(10)
_cell_angle_gamma 115.755(2)
_cell_formula_units_Z 2
_cell_length_a 7.1693(5)
_cell_length_b 7.4964(4)
_cell_length_c 14.5966(9)
_cell_measurement_reflns_used 1770
_cell_measurement_temperature 296(2)
_cell_measurement_theta_max 28.36
_cell_measurement_theta_min 2.62
_cell_volume 701.94(8)
_computing_cell_refinement 'SAINT (Bruker, 2009)'
_computing_data_collection 'APEX2 (Bruker, 2009)'
_computing_data_reduction 'SAINT (Bruker, 2009)'
_computing_molecular_graphics 'ORTEP-3 (Farrugia, 1997) and PLATON (Spek, 2009)'
_computing_publication_material
;
WinGX (Farrugia, 1999) and PLATON (Spek, 2009)
;
_computing_structure_refinement 'SHELXL97 (Sheldrick, 2008)'
_computing_structure_solution 'SHELXS97 (Sheldrick, 2008)'
_diffrn_ambient_temperature 296(2)
_diffrn_detector_area_resol_mean 8.20
_diffrn_measured_fraction_theta_full 0.979
_diffrn_measured_fraction_theta_max 0.979
_diffrn_measurement_device_type 'Bruker Kappa APEXII CCD'
_diffrn_measurement_method \w
_diffrn_radiation_monochromator graphite
_diffrn_radiation_source 'fine-focus sealed tube'
_diffrn_radiation_type MoK\a
_diffrn_radiation_wavelength 0.71073
_diffrn_reflns_av_R_equivalents 0.0272
_diffrn_reflns_av_sigmaI/netI 0.0250
_diffrn_reflns_limit_h_max 8
_diffrn_reflns_limit_h_min -8
_diffrn_reflns_limit_k_max 8
_diffrn_reflns_limit_k_min -8
_diffrn_reflns_limit_l_max 17
_diffrn_reflns_limit_l_min -16
_diffrn_reflns_number 10105
_diffrn_reflns_theta_full 25.25
_diffrn_reflns_theta_max 25.25
_diffrn_reflns_theta_min 2.81
_diffrn_standards_number 0
_exptl_absorpt_coefficient_mu 0.286
_exptl_absorpt_correction_T_max 0.959
_exptl_absorpt_correction_T_min 0.942
_exptl_absorpt_correction_type multi-scan
_exptl_absorpt_process_details '(SADABS; Bruker, 2005)'
_exptl_crystal_colour 'light brown'
_exptl_crystal_density_diffrn 1.456
_exptl_crystal_density_method 'not measured'
_exptl_crystal_description needle
_exptl_crystal_F_000 320
_exptl_crystal_size_max 0.28
_exptl_crystal_size_mid 0.18
_exptl_crystal_size_min 0.14
_refine_diff_density_max 0.242
_refine_diff_density_min -0.346
_refine_ls_goodness_of_fit_ref 1.173
_refine_ls_hydrogen_treatment mixed
_refine_ls_matrix_type full
_refine_ls_number_parameters 198
_refine_ls_number_reflns 2491
_refine_ls_number_restraints 0
_refine_ls_restrained_S_all 1.173
_refine_ls_R_factor_all 0.0537
_refine_ls_R_factor_gt 0.0470
_refine_ls_shift/su_max 0.000
_refine_ls_shift/su_mean 0.000
_refine_ls_structure_factor_coef Fsqd
_refine_ls_weighting_details 'calc w=1/[\s^2^(Fo^2^)+(0.0375P)^2^+0.8617P] where P=(Fo^2^+2Fc^2^)/3'
_refine_ls_weighting_scheme calc
_refine_ls_wR_factor_gt 0.1309
_refine_ls_wR_factor_ref 0.1346
_reflns_number_gt 2151
_reflns_number_total 2491
_reflns_threshold_expression I>2\s(I)
_cod_data_source_file hb5528.cif
_cod_data_source_block I
_cod_database_code 2226503
_cod_database_fobs_code 2226503

loop_
_symmetry_equiv_pos_site_id
_symmetry_equiv_pos_as_xyz
1 x,y,z
2 -x,-y,-z

loop_
_atom_site_aniso_label
_atom_site_aniso_U_11
_atom_site_aniso_U_22
_atom_site_aniso_U_33
_atom_site_aniso_U_12
_atom_site_aniso_U_13
_atom_site_aniso_U_23
Cl1 0.0600(5) 0.0632(5) 0.0309(4) 0.0269(4) -0.0066(3) 0.0055(3)
O1 0.0391(12) 0.0743(16) 0.0436(12) 0.0329(12) 0.0093(10) 0.0112(12)
O2 0.0426(12) 0.1011(19) 0.0355(12) 0.0456(13) 0.0069(10) 0.0129(12)
N1 0.0346(12) 0.0435(14) 0.0252(12) 0.0192(11) 0.0011(9) 0.0024(10)
N2 0.0313(12) 0.0509(14) 0.0248(12) 0.0209(11) 0.0026(9) 0.0032(10)
N3 0.0568(17) 0.079(2) 0.0347(14) 0.0416(16) 0.0083(12) 0.0156(14)
C1 0.0344(14) 0.0286(14) 0.0287(14) 0.0127(12) 0.0015(11) 0.0001(11)
C2 0.0393(16) 0.0394(16) 0.0347(15) 0.0204(13) 0.0056(12) 0.0032(12)
C3 0.0509(19) 0.069(2) 0.0438(18) 0.0342(18) 0.0205(15) 0.0110(16)
C4 0.067(2) 0.063(2) 0.0297(16) 0.0352(19) 0.0135(15) 0.0081(14)
C5 0.0493(18) 0.0391(16) 0.0281(14) 0.0199(14) -0.0012(12) 0.0013(12)
C6 0.0338(14) 0.0366(15) 0.0316(15) 0.0141(12) 0.0012(11) 0.0001(12)
C7 0.0314(14) 0.0326(14) 0.0282(14) 0.0148(12) 0.0015(11) 0.0004(11)
C8 0.0356(16) 0.079(2) 0.0296(15) 0.0264(16) 0.0031(12) 0.0055(15)
C9 0.0307(14) 0.0450(17) 0.0301(14) 0.0197(13) 0.0014(11) 0.0039(12)
C10 0.0270(13) 0.0469(17) 0.0267(14) 0.0153(12) -0.0004(11) 0.0020(12)
C11 0.0356(15) 0.0473(17) 0.0368(16) 0.0192(14) 0.0000(12) 0.0014(13)
C12 0.0470(18) 0.068(2) 0.0382(17) 0.0284(17) 0.0032(14) -0.0074(16)
C13 0.053(2) 0.092(3) 0.0261(16) 0.041(2) 0.0038(14) 0.0042(16)
C14 0.0458(17) 0.057(2) 0.0322(16) 0.0302(16) 0.0057(13) 0.0064(14)
O3 0.0364(12) 0.0757(17) 0.0380(12) 0.0304(12) 0.0052(9) 0.0118(11)

loop_
_atom_site_type_symbol
_atom_site_label
_atom_site_fract_x
_atom_site_fract_y
_atom_site_fract_z
_atom_site_U_iso_or_equiv
_atom_site_thermal_displace_type
_atom_site_calc_flag
_atom_site_refinement_flags
_atom_site_occupancy
Cl Cl1 -0.33027(14) 0.26260(13) -0.24936(5) 0.0523(3) Uani . . 1.000
O O1 0.3445(3) 0.2717(4) 0.01706(15) 0.0491(8) Uani . . 1.000
O O2 0.4191(3) 0.2364(4) 0.25756(15) 0.0544(8) Uani . . 1.000
N N1 0.1131(3) 0.2425(3) 0.14368(15) 0.0338(7) Uani . . 1.000
N N2 0.0986(4) 0.2273(4) 0.23701(15) 0.0347(7) Uani . . 1.000
N N3 0.2974(4) 0.0892(5) 0.53373(18) 0.0523(10) Uani . . 1.000
C C1 -0.0064(4) 0.2462(4) -0.01053(18) 0.0311(8) Uani . . 1.000
C C2 0.1854(4) 0.2739(4) -0.04006(19) 0.0365(9) Uani . . 1.000
C C3 0.2156(5) 0.3040(5) -0.1323(2) 0.0505(11) Uani . . 1.000
C C4 0.0595(6) 0.3026(5) -0.1958(2) 0.0502(11) Uani . . 1.000
C C5 -0.1289(5) 0.2703(4) -0.16794(19) 0.0391(9) Uani . . 1.000
C C6 -0.1630(4) 0.2451(4) -0.07681(19) 0.0347(8) Uani . . 1.000
C C7 -0.0461(4) 0.2199(4) 0.08716(18) 0.0306(8) Uani . . 1.000
C C8 -0.2576(5) 0.1709(6) 0.1141(2) 0.0476(10) Uani . . 1.000
C C9 0.2671(4) 0.2336(4) 0.28988(19) 0.0343(9) Uani . . 1.000
C C10 0.2551(4) 0.2337(4) 0.39173(18) 0.0341(9) Uani . . 1.000
C C11 0.2132(4) 0.3709(5) 0.4384(2) 0.0398(9) Uani . . 1.000
C C12 0.2188(5) 0.3679(5) 0.5328(2) 0.0500(11) Uani . . 1.000
C C13 0.2599(5) 0.2246(6) 0.5769(2) 0.0537(13) Uani . . 1.000
C C14 0.2966(5) 0.0971(5) 0.4425(2) 0.0421(10) Uani . . 1.000
O O3 0.7770(3) 0.2277(4) 0.34221(16) 0.0478(8) Uani . . 1.000
H H1 0.31433 0.26059 0.07012 0.0736 Uiso . . 1.000
H H2 -0.01187 0.21446 0.26025 0.0416 Uiso . . 1.000
H H3 0.34320 0.32529 -0.15140 0.0608 Uiso . . 1.000
H H4 0.08174 0.32343 -0.25733 0.0605 Uiso . . 1.000
H H6 -0.29067 0.22721 -0.05904 0.0416 Uiso . . 1.000
H H8A -0.27145 0.29111 0.12362 0.0715 Uiso . . 1.000
H H8B -0.27573 0.10118 0.17002 0.0715 Uiso . . 1.000
H H8C -0.36158 0.08889 0.06588 0.0715 Uiso . . 1.000
H H11 0.18180 0.46339 0.40644 0.0478 Uiso . . 1.000
H H12 0.19538 0.46062 0.56616 0.0598 Uiso . . 1.000
H H13 0.26161 0.22236 0.64064 0.0645 Uiso . . 1.000
H H14 0.32550 0.00545 0.41125 0.0505 Uiso . . 1.000
H H3A 0.657(6) 0.217(5) 0.314(3) 0.0574 Uiso . . 1.000
H H3B 0.735(6) 0.139(5) 0.387(3) 0.0574 Uiso . . 1.000

loop_
_atom_type_symbol
_atom_type_description
_atom_type_scat_dispersion_real
_atom_type_scat_dispersion_imag
_atom_type_scat_source
C C 0.0033 0.0016 'International Tables Vol C Tables 4.2.6.8 and 6.1.1.4'
H H 0.0000 0.0000 'International Tables Vol C Tables 4.2.6.8 and 6.1.1.4'
N N 0.0061 0.0033 'International Tables Vol C Tables 4.2.6.8 and 6.1.1.4'
O O 0.0106 0.0060 'International Tables Vol C Tables 4.2.6.8 and 6.1.1.4'
Cl Cl 0.1484 0.1585 'International Tables Vol C Tables 4.2.6.8 and 6.1.1.4'

loop_
_geom_angle_atom_site_label_1
_geom_angle_atom_site_label_2
_geom_angle_atom_site_label_3
_geom_angle_site_symmetry_1
_geom_angle_site_symmetry_2
_geom_angle_site_symmetry_3
_geom_angle
_geom_angle_publ_flag
C2 O1 H1 . . . 109.00 no
H3A O3 H3B . . . 102(4) no
N2 N1 C7 . . . 120.6(3) n
N1 N2 C9 . . . 116.3(3) n
C13 N3 C14 . . . 116.9(3) n
N1 N2 H2 . . . 122.00 no
C9 N2 H2 . . . 122.00 no
C2 C1 C6 . . . 118.2(2) no
C2 C1 C7 . . . 122.3(3) no
C6 C1 C7 . . . 119.5(3) no
C1 C2 C3 . . . 119.6(3) no
O1 C2 C3 . . . 117.1(3) n
O1 C2 C1 . . . 123.3(3) n
C2 C3 C4 . . . 120.9(3) no
C3 C4 C5 . . . 119.7(3) no
Cl1 C5 C6 . . . 119.2(3) n
Cl1 C5 C4 . . . 119.7(2) n
C4 C5 C6 . . . 121.1(3) no
C1 C6 C5 . . . 120.4(3) no
N1 C7 C8 . . . 124.7(2) n
C1 C7 C8 . . . 120.6(3) no
N1 C7 C1 . . . 114.7(3) n
O2 C9 N2 . . . 122.8(3) n
O2 C9 C10 . . . 121.7(3) n
N2 C9 C10 . . . 115.5(3) n
C11 C10 C14 . . . 118.1(3) no
C9 C10 C14 . . . 119.0(3) no
C9 C10 C11 . . . 122.9(3) no
C10 C11 C12 . . . 118.8(3) no
C11 C12 C13 . . . 118.5(3) no
N3 C13 C12 . . . 123.9(3) n
N3 C14 C10 . . . 123.7(3) n
C2 C3 H3 . . . 120.00 no
C4 C3 H3 . . . 120.00 no
C5 C4 H4 . . . 120.00 no
C3 C4 H4 . . . 120.00 no
C1 C6 H6 . . . 120.00 no
C5 C6 H6 . . . 120.00 no
C7 C8 H8B . . . 109.00 no
C7 C8 H8C . . . 109.00 no
H8A C8 H8B . . . 110.00 no
H8A C8 H8C . . . 109.00 no
H8B C8 H8C . . . 109.00 no
C7 C8 H8A . . . 109.00 no
C10 C11 H11 . . . 121.00 no
C12 C11 H11 . . . 121.00 no
C13 C12 H12 . . . 121.00 no
C11 C12 H12 . . . 121.00 no
N3 C13 H13 . . . 118.00 no
C12 C13 H13 . . . 118.00 no
N3 C14 H14 . . . 118.00 no
C10 C14 H14 . . . 118.00 no

loop_
_geom_bond_atom_site_label_1
_geom_bond_atom_site_label_2
_geom_bond_site_symmetry_1
_geom_bond_site_symmetry_2
_geom_bond_distance
_geom_bond_publ_flag
Cl1 C5 . . 1.755(4) n
O1 C2 . . 1.349(4) n
O2 C9 . . 1.223(4) n
O1 H1 . . 0.8200 no
O3 H3A . . 0.89(5) no
O3 H3B . . 0.91(4) no
N1 N2 . . 1.378(3) n
N1 C7 . . 1.285(4) n
N2 C9 . . 1.348(4) n
N3 C14 . . 1.333(4) n
N3 C13 . . 1.330(5) n
N2 H2 . . 0.8600 no
C1 C7 . . 1.479(4) no
C1 C6 . . 1.403(4) no
C1 C2 . . 1.412(4) no
C2 C3 . . 1.389(4) no
C3 C4 . . 1.375(5) no
C4 C5 . . 1.370(6) no
C5 C6 . . 1.376(4) no
C7 C8 . . 1.492(5) no
C9 C10 . . 1.498(4) no
C10 C11 . . 1.385(4) no
C10 C14 . . 1.382(4) no
C11 C12 . . 1.375(4) no
C12 C13 . . 1.377(5) no
C3 H3 . . 0.9300 no
C4 H4 . . 0.9300 no
C6 H6 . . 0.9300 no
C8 H8C . . 0.9600 no
C8 H8A . . 0.9600 no
C8 H8B . . 0.9600 no
C11 H11 . . 0.9300 no
C12 H12 . . 0.9300 no
C13 H13 . . 0.9300 no
C14 H14 . . 0.9300 no

loop_
_geom_hbond_atom_site_label_D
_geom_hbond_atom_site_label_H
_geom_hbond_atom_site_label_A
_geom_hbond_site_symmetry_A
_geom_hbond_distance_DH
_geom_hbond_distance_HA
_geom_hbond_distance_DA
_geom_hbond_angle_DHA
_geom_hbond_publ_flag
O1 H1 N1 . 0.82 1.84 2.555(3) 144 yes
N2 H2 O3 1_455 0.86 2.06 2.898(4) 166 yes
O3 H3A O2 . 0.89(5) 1.88(5) 2.760(4) 171(3) yes
O3 H3B N3 2_656 0.91(4) 2.01(4) 2.885(4) 161(4) yes
C8 H8A Cg2 2_565 0.96 2.99 3.763(4) 139 yes

loop_
_geom_torsion_atom_site_label_1
_geom_torsion_atom_site_label_2
_geom_torsion_atom_site_label_3
_geom_torsion_atom_site_label_4
_geom_torsion_site_symmetry_1
_geom_torsion_site_symmetry_2
_geom_torsion_site_symmetry_3
_geom_torsion_site_symmetry_4
_geom_torsion
_geom_torsion_publ_flag
C7 N1 N2 C9 . . . . 173.6(3) no
N2 N1 C7 C1 . . . . 178.2(2) no
N2 N1 C7 C8 . . . . -1.8(4) no
N1 N2 C9 O2 . . . . -5.8(4) no
N1 N2 C9 C10 . . . . 175.2(2) no
C14 N3 C13 C12 . . . . 0.8(6) no
C13 N3 C14 C10 . . . . -1.4(6) no
C6 C1 C2 O1 . . . . -178.0(3) no
C6 C1 C2 C3 . . . . 1.6(4) no
C7 C1 C2 O1 . . . . 2.4(4) no
C7 C1 C2 C3 . . . . -178.0(3) no
C2 C1 C6 C5 . . . . 0.1(4) no
C7 C1 C6 C5 . . . . 179.7(3) no
C2 C1 C7 N1 . . . . 6.1(4) no
C2 C1 C7 C8 . . . . -173.9(3) no
C6 C1 C7 N1 . . . . -173.5(2) no
C6 C1 C7 C8 . . . . 6.6(4) no
O1 C2 C3 C4 . . . . 178.1(3) no
C1 C2 C3 C4 . . . . -1.5(5) no
C2 C3 C4 C5 . . . . -0.3(5) no
C3 C4 C5 Cl1 . . . . -178.5(3) no
C3 C4 C5 C6 . . . . 2.0(5) no
Cl1 C5 C6 C1 . . . . 178.6(2) no
C4 C5 C6 C1 . . . . -1.9(4) no
O2 C9 C10 C11 . . . . 126.3(3) no
O2 C9 C10 C14 . . . . -50.7(4) no
N2 C9 C10 C11 . . . . -54.6(4) no
N2 C9 C10 C14 . . . . 128.4(3) no
C9 C10 C11 C12 . . . . -175.7(3) no
C14 C10 C11 C12 . . . . 1.3(5) no
C9 C10 C14 N3 . . . . 177.6(3) no
C11 C10 C14 N3 . . . . 0.4(5) no
C10 C11 C12 C13 . . . . -1.9(5) no
C11 C12 C13 N3 . . . . 0.9(6) no

loop_
_cod_related_entry_id
_cod_related_entry_database
_cod_related_entry_code
1 ChemSpider 30656123
